data_7160350
loop_
_publ_author_name
'DaSilva, Clement'
'Mauk, Grace'
'Forshee, Lucas'
'Pope, Oliver'
'Doherty, Mathilde'
'Ongbongan, Max'
'Lutz, Nicholas'
'Kamanya, Zemirah'
'Bhatt, Chris'
'Braham, Andrew'
'Kubek, Miranda'
'Hawthorne, Summer'
'Campillo-Alvarado, Gonzalo'
'Bhattacharjee, Avik'
'Bowring, Miriam A.'
'O'Brien, Robert Vincent'

_publ_section_title
;
 Chemodivergent Synthesis of cis-4-Hydroxyprolines from Diastereomerically
 Enriched Epoxides
;
_journal_name_full 'Organic &amp; Biomolecular Chemistry'
_journal_paper_doi 10.1039/D4OB01815J
_journal_year 2025
_chemical_formula_moiety 'C14 H19 N O5 S'
_chemical_formula_sum 'C14 H19 N O5 S'
_chemical_formula_weight 313.36
_space_group_crystal_system monoclinic
_space_group_IT_number 14
_space_group_name_Hall '-P 2ybc'
_space_group_name_H-M_alt 'P 1 21/c 1'
_atom_sites_solution_hydrogens geom
_atom_sites_solution_primary dual
_audit_creation_date 2024-05-08
_audit_creation_method
;
Olex2 1.5-ac5-024
(compiled 2022.04.12 svn.rca3783a0 for Rigaku Oxford Diffraction, GUI svn.r6498)
;
_audit_update_record
;
2024-09-19 deposited with the CCDC.	2025-01-27 downloaded from the CCDC.
;
_cell_angle_alpha 90
_cell_angle_beta 102.045(5)
_cell_angle_gamma 90
_cell_formula_units_Z 4
_cell_length_a 11.5944(8)
_cell_length_b 11.4209(7)
_cell_length_c 11.4442(6)
_cell_measurement_reflns_used 2657
_cell_measurement_temperature 99.97(17)
_cell_measurement_theta_max 28.9820
_cell_measurement_theta_min 2.5270
_cell_volume 1482.06(16)
_computing_cell_refinement 'CrysAlisPro 1.171.43.118a (Rigaku OD, 2024)'
_computing_data_collection 'CrysAlisPro system (CCD 43.118a 64-bit (release 27-03-2024))'
_computing_data_reduction 'CrysAlisPro 1.171.43.118a (Rigaku OD, 2024)'
_computing_molecular_graphics 'Olex2 1.5-ac5-024 (Dolomanov et al., 2009)'
_computing_publication_material 'Olex2 1.5-ac5-024 (Dolomanov et al., 2009)'
_computing_structure_refinement 'SHELXL 2018/3 (Sheldrick, 2015)'
_computing_structure_solution 'SHELXT 2018/2 (Sheldrick, 2018)'
_diffrn_ambient_environment N~2~
_diffrn_ambient_temperature 99.97(17)
_diffrn_detector 'Hybrid Pixel Array Detector'
_diffrn_detector_area_resol_mean 10.0000
_diffrn_measured_fraction_theta_full 1.000
_diffrn_measured_fraction_theta_max 1.000
_diffrn_measurement_details
;
List of Runs (angles in degrees, time in seconds):

  # Type    Start    End  Width  t~exp~   \w     \q     \k     \f   Frames
#--------------------------------------------------------------------------
  1  \w    -18.00 107.00   0.50   40.00    --   20.00  54.00  90.00  250
  2  \w    -53.00   7.00   0.50   40.00    --   20.00  54.00-150.00  120
  3  \w     44.00  71.00   0.50   40.00    --   20.00  54.00-150.00   54
  4  \w    -73.00 -41.00   0.50   40.00    --   20.00  54.00 120.00   64
  5  \w     22.00  47.00   0.50   40.00    --   20.00  54.00 120.00   50
  6  \w     85.00 110.00   0.50   40.00    --   20.00  54.00 120.00   50
  7  \w    -71.00 109.00   0.50   40.00    --   20.00  54.00 -90.00  360
  8  \w    -12.00  13.00   0.50   40.00    --   20.00  54.00  60.00   50
  9  \w    -74.00 108.00   0.50   40.00    --   20.00  54.00-120.00  364
;
_diffrn_measurement_device 'two-circle diffractometer'
_diffrn_measurement_device_type 'XtaLAB Mini II'
_diffrn_measurement_method '\w scans'
_diffrn_orient_matrix_type 'CrysAlisPro convention (1999,Acta A55,543-557)'
_diffrn_orient_matrix_UB_11 0.0469552000
_diffrn_orient_matrix_UB_12 0.0411073000
_diffrn_orient_matrix_UB_13 0.0072587000
_diffrn_orient_matrix_UB_21 0.0368913000
_diffrn_orient_matrix_UB_22 -0.0430157000
_diffrn_orient_matrix_UB_23 -0.0177573000
_diffrn_orient_matrix_UB_31 -0.0189095000
_diffrn_orient_matrix_UB_32 0.0176018000
_diffrn_orient_matrix_UB_33 -0.0603734000
_diffrn_radiation_monochromator graphite
_diffrn_radiation_probe x-ray
_diffrn_radiation_type 'Mo K\a'
_diffrn_radiation_wavelength 0.71073
_diffrn_reflns_av_R_equivalents 0.0786
_diffrn_reflns_av_unetI/netI 0.0819
_diffrn_reflns_Laue_measured_fraction_full 1.000
_diffrn_reflns_Laue_measured_fraction_max 1.000
_diffrn_reflns_limit_h_max 13
_diffrn_reflns_limit_h_min -13
_diffrn_reflns_limit_k_max 13
_diffrn_reflns_limit_k_min -12
_diffrn_reflns_limit_l_max 13
_diffrn_reflns_limit_l_min -13
_diffrn_reflns_number 12516
_diffrn_reflns_point_group_measured_fraction_full 1.000
_diffrn_reflns_point_group_measured_fraction_max 1.000
_diffrn_reflns_theta_full 25.000
_diffrn_reflns_theta_max 25.000
_diffrn_reflns_theta_min 2.531
_diffrn_source 'fine-focus sealed X-ray tube'
_diffrn_source_type 'Rigaku (Mo) X-ray Source'
_exptl_absorpt_coefficient_mu 0.239
_exptl_absorpt_correction_T_max 0.961
_exptl_absorpt_correction_T_min 0.849
_exptl_absorpt_correction_type analytical
_exptl_absorpt_process_details
;
CrysAlisPro 1.171.43.118a (Rigaku Oxford Diffraction, 2024)
Analytical numeric absorption correction using a multifaceted crystal
model based on expressions derived by R.C. Clark & J.S. Reid.
(Clark, R. C. & Reid, J. S. (1995). Acta Cryst. A51, 887-897)
Empirical absorption correction using spherical harmonics,
implemented in SCALE3 ABSPACK scaling algorithm.
;
_exptl_crystal_colour 'clear colourless'
_exptl_crystal_colour_lustre clear
_exptl_crystal_colour_primary colourless
_exptl_crystal_density_diffrn 1.404
_exptl_crystal_description plate
_exptl_crystal_F_000 664
_exptl_crystal_size_max 0.28
_exptl_crystal_size_mid 0.14
_exptl_crystal_size_min 0.07
_refine_diff_density_max 0.223
_refine_diff_density_min -0.396
_refine_diff_density_rms 0.058
_refine_ls_extinction_method none
_refine_ls_goodness_of_fit_ref 0.985
_refine_ls_hydrogen_treatment constr
_refine_ls_matrix_type full
_refine_ls_number_parameters 194
_refine_ls_number_reflns 2607
_refine_ls_number_restraints 0
_refine_ls_restrained_S_all 0.985
_refine_ls_R_factor_all 0.0919
_refine_ls_R_factor_gt 0.0481
_refine_ls_shift/su_max 0.000
_refine_ls_shift/su_mean 0.000
_refine_ls_structure_factor_coef Fsqd
_refine_ls_weighting_details 'w=1/[\s^2^(Fo^2^)+(0.0476P)^2^] where P=(Fo^2^+2Fc^2^)/3'
_refine_ls_weighting_scheme calc
_refine_ls_wR_factor_gt 0.1018
_refine_ls_wR_factor_ref 0.1114
_reflns_Friedel_coverage 0.000
_reflns_number_gt 1685
_reflns_number_total 2607
_reflns_threshold_expression 'I > 2\s(I)'
_cod_data_source_file d4ob01815j2.cif
_cod_data_source_block rvo_04082024_autored
_cod_database_code 7160350
_shelx_shelxl_version_number 2018/3
_chemical_oxdiff_formula 'C H N O S'
_shelx_space_group_comment
;
The symmetry employed for this shelxl refinement is uniquely defined
by the following loop, which should always be used as a source of
symmetry information in preference to the above space-group names.
They are only intended as comments.
;
_shelx_estimated_absorpt_t_max 0.983
_shelx_estimated_absorpt_t_min 0.936
_olex2_refinement_description
;
1.a Ternary CH refined with riding coordinates:
 C3(H3A), C1(H1A)
1.b Secondary CH2 refined with riding coordinates:
 C2(H2A,H2B)
1.c Aromatic/amide H refined with riding coordinates:
 N1(H1), C9(H9), C13(H13), C10(H10), C12(H12)
1.d Idealised Me refined as rotating group:
 C6(H6A,H6B,H6C), C7(H7A,H7B,H7C), C14(H14A,H14B,H14C)
1.e Idealised tetrahedral OH refined as rotating group:
 O3(H3)
;
_olex2_submission_special_instructions 'No special instructions were received'
_oxdiff_exptl_absorpt_empirical_details
;
Empirical correction (ABSPACK) includes:
- Absorption correction using spherical harmonics
- Frame scaling
;
_oxdiff_exptl_absorpt_empirical_full_max 1.166
_oxdiff_exptl_absorpt_empirical_full_min 0.893

loop_
_space_group_symop_operation_xyz
'x, y, z'
'-x, y+1/2, -z+1/2'
'-x, -y, -z'
'x, -y-1/2, z-1/2'

loop_
_atom_site_label
_atom_site_type_symbol
_atom_site_fract_x
_atom_site_fract_y
_atom_site_fract_z
_atom_site_U_iso_or_equiv
_atom_site_adp_type
_atom_site_occupancy
_atom_site_site_symmetry_order
_atom_site_calc_flag
_atom_site_refinement_flags_posn
_atom_site_refinement_flags_adp
_atom_site_refinement_flags_occupancy
_atom_site_disorder_assembly
_atom_site_disorder_group
S1 S 0.74674(6) 0.67777(7) 0.51339(6) 0.0287(2) Uani 1 1 d . . . . .
O3 O 0.37622(17) 0.45103(16) 0.19131(16) 0.0302(5) Uani 1 1 d . . . . .
H3 H 0.349746 0.432274 0.251659 0.045 Uiso 1 1 calc R U . . .
O2 O 0.32956(16) 0.65812(16) 0.32360(16) 0.0307(5) Uani 1 1 d . . . . .
O4 O 0.82192(17) 0.77953(16) 0.53741(16) 0.0366(6) Uani 1 1 d . . . . .
O1 O 0.41749(17) 0.64297(18) 0.51627(16) 0.0376(6) Uani 1 1 d . . . . .
O5 O 0.71913(18) 0.61605(17) 0.61360(16) 0.0381(6) Uani 1 1 d . . . . .
N1 N 0.62807(19) 0.72403(19) 0.42642(19) 0.0271(6) Uani 1 1 d . . . . .
H1 H 0.617569 0.799982 0.416470 0.033 Uiso 1 1 calc R U . . .
C5 C 0.3130(2) 0.5528(2) 0.1347(2) 0.0260(7) Uani 1 1 d . . . . .
C11 C 0.9095(2) 0.4120(3) 0.2986(2) 0.0277(7) Uani 1 1 d . . . . .
C8 C 0.8092(2) 0.5748(2) 0.4302(2) 0.0247(7) Uani 1 1 d . . . . .
C9 C 0.8282(2) 0.6044(3) 0.3185(2) 0.0291(7) Uani 1 1 d . . . . .
H9 H 0.807204 0.680088 0.286773 0.035 Uiso 1 1 calc R U . . .
C13 C 0.8423(2) 0.4641(2) 0.4781(2) 0.0282(7) Uani 1 1 d . . . . .
H13 H 0.830273 0.443527 0.555074 0.034 Uiso 1 1 calc R U . . .
C10 C 0.8776(2) 0.5240(3) 0.2530(2) 0.0301(7) Uani 1 1 d . . . . .
H10 H 0.890069 0.544875 0.176196 0.036 Uiso 1 1 calc R U . . .
C3 C 0.5368(2) 0.6445(2) 0.3632(2) 0.0266(7) Uani 1 1 d . . . . .
H3A H 0.568267 0.562696 0.369730 0.032 Uiso 1 1 calc R U . . .
C1 C 0.3620(2) 0.6619(2) 0.2054(2) 0.0272(7) Uani 1 1 d . . . . .
H1A H 0.325326 0.732762 0.161397 0.033 Uiso 1 1 calc R U . . .
C4 C 0.4257(2) 0.6489(2) 0.4128(3) 0.0272(7) Uani 1 1 d . . . . .
C6 C 0.1814(2) 0.5388(3) 0.1293(3) 0.0345(8) Uani 1 1 d . . . . .
H6A H 0.152916 0.467749 0.084342 0.052 Uiso 1 1 calc R U . . .
H6B H 0.139269 0.606983 0.089498 0.052 Uiso 1 1 calc R U . . .
H6C H 0.167261 0.532500 0.210570 0.052 Uiso 1 1 calc R U . . .
C7 C 0.3379(3) 0.5592(3) 0.0089(2) 0.0351(8) Uani 1 1 d . . . . .
H7A H 0.423154 0.564672 0.014058 0.053 Uiso 1 1 calc R U . . .
H7B H 0.299105 0.628410 -0.032212 0.053 Uiso 1 1 calc R U . . .
H7C H 0.307400 0.488629 -0.035742 0.053 Uiso 1 1 calc R U . . .
C12 C 0.8928(2) 0.3848(3) 0.4120(3) 0.0296(7) Uani 1 1 d . . . . .
H12 H 0.916422 0.310113 0.445133 0.036 Uiso 1 1 calc R U . . .
C2 C 0.4960(2) 0.6761(3) 0.2315(2) 0.0330(7) Uani 1 1 d . . . . .
H2A H 0.531847 0.622919 0.180701 0.040 Uiso 1 1 calc R U . . .
H2B H 0.518023 0.757686 0.216728 0.040 Uiso 1 1 calc R U . . .
C14 C 0.9580(3) 0.3228(3) 0.2247(3) 0.0394(8) Uani 1 1 d . . . . .
H14A H 0.894372 0.270700 0.185665 0.059 Uiso 1 1 calc R U . . .
H14B H 1.019507 0.276737 0.276508 0.059 Uiso 1 1 calc R U . . .
H14C H 0.991638 0.362942 0.163888 0.059 Uiso 1 1 calc R U . . .

loop_
_atom_site_aniso_label
_atom_site_aniso_U_11
_atom_site_aniso_U_22
_atom_site_aniso_U_33
_atom_site_aniso_U_23
_atom_site_aniso_U_13
_atom_site_aniso_U_12
S1 0.0352(4) 0.0273(4) 0.0206(4) 0.0006(3) -0.0009(3) 0.0015(4)
O3 0.0416(13) 0.0224(11) 0.0258(12) 0.0037(9) 0.0050(9) 0.0048(10)
O2 0.0334(12) 0.0315(12) 0.0263(11) -0.0056(9) 0.0046(9) -0.0011(10)
O4 0.0445(13) 0.0260(12) 0.0337(13) -0.0046(10) -0.0043(10) -0.0039(10)
O1 0.0487(14) 0.0432(14) 0.0218(12) -0.0072(10) 0.0095(10) -0.0094(11)
O5 0.0546(14) 0.0385(13) 0.0223(11) 0.0094(10) 0.0104(10) 0.0084(11)
N1 0.0324(14) 0.0156(13) 0.0291(14) -0.0010(11) -0.0034(11) -0.0004(11)
C5 0.0341(18) 0.0176(16) 0.0242(16) 0.0034(13) 0.0013(12) 0.0032(14)
C11 0.0227(16) 0.0266(18) 0.0307(18) -0.0042(14) -0.0014(12) -0.0030(14)
C8 0.0242(16) 0.0224(16) 0.0247(16) -0.0006(13) -0.0016(12) -0.0024(13)
C9 0.0331(18) 0.0250(17) 0.0271(17) 0.0066(14) 0.0014(13) -0.0006(14)
C13 0.0326(17) 0.0295(17) 0.0210(16) 0.0032(14) 0.0022(13) -0.0055(15)
C10 0.0318(18) 0.0347(19) 0.0223(16) 0.0016(14) 0.0024(13) -0.0004(15)
C3 0.0315(17) 0.0209(16) 0.0253(16) -0.0026(13) 0.0012(13) -0.0025(13)
C1 0.0354(18) 0.0233(17) 0.0208(15) 0.0036(13) 0.0010(12) 0.0014(14)
C4 0.0327(18) 0.0144(16) 0.0321(18) -0.0035(13) 0.0010(14) -0.0051(13)
C6 0.0348(18) 0.0304(18) 0.0350(18) -0.0035(15) -0.0005(13) -0.0001(15)
C7 0.0408(19) 0.037(2) 0.0242(17) -0.0021(15) 0.0002(13) -0.0038(16)
C12 0.0298(17) 0.0245(17) 0.0316(18) 0.0020(14) 0.0001(13) -0.0001(14)
C2 0.0407(18) 0.0352(19) 0.0219(16) -0.0025(14) 0.0040(13) -0.0080(16)
C14 0.043(2) 0.040(2) 0.0339(18) -0.0034(16) 0.0051(14) 0.0042(17)

loop_
_atom_type_symbol
_atom_type_description
_atom_type_scat_dispersion_real
_atom_type_scat_dispersion_imag
_atom_type_scat_source
C C 0.0033 0.0016 'International Tables Vol C Tables 4.2.6.8 and 6.1.1.4'
H H 0.0000 0.0000 'International Tables Vol C Tables 4.2.6.8 and 6.1.1.4'
N N 0.0061 0.0033 'International Tables Vol C Tables 4.2.6.8 and 6.1.1.4'
O O 0.0106 0.0060 'International Tables Vol C Tables 4.2.6.8 and 6.1.1.4'
S S 0.1246 0.1234 'International Tables Vol C Tables 4.2.6.8 and 6.1.1.4'

loop_
_exptl_crystal_face_index_h
_exptl_crystal_face_index_k
_exptl_crystal_face_index_l
_exptl_crystal_face_perp_dist
-3 14 8 0.0945
3 -12 10 0.0598
15 4 1 0.0324
-16 -5 2 0.0312
-14 9 0 0.0472
0 0 -1 0.1451
0 -1 -2 0.1437
0 2 1 0.0866
0 2 -1 0.0680
1 2 1 0.0741
1 2 -1 0.0654
2 2 1 0.0593
2 2 -1 0.0608
2 1 1 0.0500
1 1 -1 0.0809
2 1 0 0.0408
-1 0 -1 0.0877
2 1 -1 0.0647
1 0 0 0.0226
-2 1 -2 0.0744
2 -1 0 0.0472
2 -2 1 0.0493
-1 2 -2 0.0804
0 -1 0 0.1103
-2 -2 1 0.0559
-1 -2 2 0.0671
-2 -1 -1 0.0827

loop_
_geom_angle_atom_site_label_1
_geom_angle_atom_site_label_2
_geom_angle_atom_site_label_3
_geom_angle
_geom_angle_site_symmetry_1
_geom_angle_site_symmetry_3
_geom_angle_publ_flag
O4 S1 N1 104.93(11) . . ?
O4 S1 C8 109.88(13) . . ?
O5 S1 O4 117.94(12) . . ?
O5 S1 N1 110.50(12) . . ?
O5 S1 C8 106.80(13) . . ?
N1 S1 C8 106.25(12) . . ?
C4 O2 C1 111.5(2) . . ?
C3 N1 S1 122.52(18) . . ?
O3 C5 C1 108.6(2) . . ?
O3 C5 C6 110.0(2) . . ?
O3 C5 C7 106.3(2) . . ?
C6 C5 C1 111.5(2) . . ?
C6 C5 C7 110.6(2) . . ?
C7 C5 C1 109.6(2) . . ?
C10 C11 C14 120.5(3) . . ?
C12 C11 C10 118.4(3) . . ?
C12 C11 C14 121.1(3) . . ?
C9 C8 S1 119.9(2) . . ?
C9 C8 C13 120.0(3) . . ?
C13 C8 S1 120.1(2) . . ?
C8 C9 C10 120.2(3) . . ?
C12 C13 C8 119.3(3) . . ?
C9 C10 C11 120.7(3) . . ?
N1 C3 C4 112.2(2) . . ?
N1 C3 C2 112.6(2) . . ?
C4 C3 C2 104.5(2) . . ?
O2 C1 C5 108.8(2) . . ?
O2 C1 C2 105.5(2) . . ?
C2 C1 C5 116.2(2) . . ?
O2 C4 C3 110.6(2) . . ?
O1 C4 O2 121.6(3) . . ?
O1 C4 C3 127.8(3) . . ?
C13 C12 C11 121.5(3) . . ?
C3 C2 C1 105.2(2) . . ?

loop_
_geom_bond_atom_site_label_1
_geom_bond_atom_site_label_2
_geom_bond_distance
_geom_bond_site_symmetry_2
_geom_bond_publ_flag
S1 O4 1.444(2) . ?
S1 O5 1.4380(19) . ?
S1 N1 1.610(2) . ?
S1 C8 1.762(3) . ?
O3 C5 1.452(3) . ?
O2 C1 1.479(3) . ?
O2 C4 1.349(3) . ?
O1 C4 1.210(3) . ?
N1 C3 1.466(3) . ?
C5 C1 1.529(4) . ?
C5 C6 1.522(4) . ?
C5 C7 1.528(4) . ?
C11 C10 1.402(4) . ?
C11 C12 1.387(4) . ?
C11 C14 1.505(4) . ?
C8 C9 1.382(3) . ?
C8 C13 1.400(4) . ?
C9 C10 1.384(4) . ?
C13 C12 1.385(4) . ?
C3 C4 1.514(4) . ?
C3 C2 1.525(3) . ?
C1 C2 1.528(4) . ?

loop_
_exptl_oxdiff_crystal_face_indexfrac_h
_exptl_oxdiff_crystal_face_indexfrac_k
_exptl_oxdiff_crystal_face_indexfrac_l
_exptl_oxdiff_crystal_face_x
_exptl_oxdiff_crystal_face_y
_exptl_oxdiff_crystal_face_z
-2.9762 13.9531 7.9871 0.4918 -0.8518 -0.1803
3.2167 -11.6996 9.7466 -0.2592 0.4489 -0.8552
15.2939 3.6349 1.0291 0.8750 0.3896 -0.2873
-15.5428 -4.6865 1.8537 -0.9090 -0.4047 0.0995
-13.5892 8.5722 0.2308 -0.2840 -0.8742 0.3939
0.0016 -0.0001 -1.0011 -0.0072 0.0178 0.0604
0.0029 -0.9998 -2.0025 -0.0555 0.0787 0.1032
-0.0012 1.9991 1.0018 0.0894 -0.1038 -0.0253
0.0019 1.9988 -1.0003 0.0750 -0.0681 0.0955
0.9984 1.9984 1.0019 0.1363 -0.0669 -0.0442
1.0015 1.9982 -1.0002 0.1219 -0.0312 0.0766
1.9979 1.9978 1.0020 0.1832 -0.0300 -0.0631
2.0011 1.9975 -1.0001 0.1688 0.0057 0.0577
1.9978 0.9983 1.0017 0.1421 0.0130 -0.0807
1.0013 0.9987 -1.0006 0.0808 0.0117 0.0591
1.9993 0.9981 0.0006 0.1349 0.0308 -0.0203
-0.9980 0.0005 -1.0012 -0.0541 -0.0191 0.0793
2.0009 0.9980 -1.0004 0.1277 0.0487 0.0401
0.9996 -0.0007 0.0001 0.0469 0.0369 -0.0189
-1.9958 1.0006 -2.0020 -0.0671 -0.0811 0.1762
1.9989 -1.0009 -0.0001 0.0527 0.1168 -0.0554
1.9972 -2.0002 1.0006 0.0188 0.1420 -0.1334
-0.9961 1.9994 -2.0015 0.0209 -0.0872 0.1749
-0.0002 -0.9995 -0.0004 -0.0411 0.0430 -0.0176
-2.0011 -1.9975 1.0001 -0.1688 -0.0057 -0.0577
-1.0031 -1.9980 2.0013 -0.1147 0.0134 -0.1370
-1.9978 -0.9983 -1.0017 -0.1421 -0.0130 0.0807
